data_2004653
loop_
_publ_author_name
'Nakamura, K.'
'Kurisaki, T.'
'Wakita, H.'
'Yamaguchi, T.'

_publ_section_title
;
 Sodium (Ethylenediaminetetraacetato)gallate(III) Trihydrate
;
_journal_issue 3
_journal_name_full 'Acta Crystallographica Section C'
_journal_page_first 573
_journal_page_last 575
_journal_paper_doi 10.1107/S0108270195012017
_journal_volume 52
_journal_year 1996
_chemical_formula_moiety 'Na [Ga (C10 H12 N2 O8 )], 3H2 O'
_chemical_formula_structural 'Na [Ga (C10 H12 N2 O8 )], 3H2 O'
_chemical_formula_sum 'C10 H18 Ga N2 Na O11'
_chemical_formula_weight 434.97
_chemical_name_systematic
;
Sodium (ethylenediaminetetraacetato)gallate(III) trihydrate
;
_space_group_IT_number 19
_symmetry_cell_setting orthorhombic
_symmetry_space_group_name_Hall 'P 2ac 2ab'
_symmetry_space_group_name_H-M 'P 21 21 21'
_cell_angle_alpha 90.0
_cell_angle_beta 90.0
_cell_angle_gamma 90.0
_cell_formula_units_Z 4
_cell_length_a 10.186(4)
_cell_length_b 23.842(4)
_cell_length_c 6.620(3)
_cell_measurement_reflns_used 22
_cell_measurement_temperature 298
_cell_measurement_theta_max 31.13
_cell_measurement_theta_min 20.18
_cell_volume 1607.7(10)
_computing_cell_refinement 'MSC/AFC Diffractometer Control Software(Molecular Structure Corporation,1988)'
_computing_data_collection 'MSC/AFC Diffractometer Control Software(Molecular Structure Corporation,1988)'
_computing_data_reduction 'teXsan: PROCESS (Molecular Structure Corporation, 1992)'
_computing_molecular_graphics 'ORTEP II (Johnson, 1976)'
_computing_publication_material 'teXsan: FINISH (Molecular Structure Corporation, 1992)'
_computing_structure_refinement 'teXsan: LS (Molecular Structure Corporation, 1992)'
_computing_structure_solution 'PATTY (Beurskens, 1992)'
_diffrn_ambient_temperature 298
_diffrn_measurement_device 'Rigaku AFC5R diffractometer'
_diffrn_measurement_method \w/2\q
_diffrn_radiation_monochromator graphite
_diffrn_radiation_source 'RU300 Rigaku Denki Rotating Mo anode'
_diffrn_radiation_type 'Mo K\a'
_diffrn_radiation_wavelength 0.7107
_diffrn_reflns_av_R_equivalents 0
_diffrn_reflns_limit_h_max 13
_diffrn_reflns_limit_h_min 0
_diffrn_reflns_limit_k_max 31
_diffrn_reflns_limit_k_min 0
_diffrn_reflns_limit_l_max 9
_diffrn_reflns_limit_l_min 0
_diffrn_reflns_number 2170
_diffrn_reflns_theta_max 27.5180
_diffrn_reflns_theta_min 1.50
_diffrn_standards_decay_% 1.4
_diffrn_standards_interval_count 150
_diffrn_standards_number 3
_exptl_absorpt_coefficient_mu 1.798
_exptl_absorpt_correction_T_max 0.999
_exptl_absorpt_correction_T_min 0.870
_exptl_absorpt_correction_type '\y-scan (North, Phillips & Mathews, 1968)'
_exptl_crystal_colour colourless
_exptl_crystal_density_diffrn 1.797
_exptl_crystal_density_meas 1.806
_exptl_crystal_density_method 'flotation in CHCl~3~/CH~2~BrCH~2~Br'
_exptl_crystal_description prismatic
_exptl_crystal_F_000 880
_exptl_crystal_size_max 0.3
_exptl_crystal_size_mid 0.3
_exptl_crystal_size_min 0.2
_refine_diff_density_max 0.51840
_refine_diff_density_min -0.56970
_refine_ls_extinction_method none
_refine_ls_goodness_of_fit_obs 2.780
_refine_ls_hydrogen_treatment 'H atoms were not located'
_refine_ls_matrix_type full
_refine_ls_number_parameters 226
_refine_ls_number_reflns 1641
_refine_ls_number_restraints 0
_refine_ls_R_factor_obs 0.055
_refine_ls_shift/esd_max 0.002
_refine_ls_structure_factor_coef F
_refine_ls_weighting_details 'w = 1/\s^2^(F)'
_refine_ls_weighting_scheme calc
_refine_ls_wR_factor_obs 0.063
_reflns_number_observed 1641
_reflns_number_total 2170
_reflns_observed_criterion >3\s(I)
_cod_data_source_file oh1086.cif
_cod_data_source_block a
_cod_depositor_comments
;
The following automatic conversions were performed:

'_refine_ls_weighting_scheme' value '1/\s^2^(F)' was changed to
'calc'. New tag '_refine_ls_weighting_details' was created. The value
of the new tag was set to 'w = 1/\s^2^(F)'.

Automatic conversion script
Id: cif_fix_values 3143 2015-03-26 13:38:13Z robertas 
;
_cod_original_cell_volume 1607.7(8)
_cod_original_formula_sum 'C10 H18 Ga1 N2 Na1 O11'
_cod_database_code 2004653

loop_
_symmetry_equiv_pos_as_xyz
x,y,z
1/2-x,-y,1/2+z
1/2+x,1/2-y,-z
-x,1/2+y,1/2-z

loop_
_atom_site_aniso_label
_atom_site_aniso_U_11
_atom_site_aniso_U_22
_atom_site_aniso_U_33
_atom_site_aniso_U_12
_atom_site_aniso_U_13
_atom_site_aniso_U_23
_atom_site_aniso_type_symbol
Ga 0.0260(4) 0.0290(5) 0.0201(4) -0.0010(5) -0.0018(7) -0.0007(7) Ga3+
Na 0.037(2) 0.037(3) 0.065(3) 0.008(2) 0.004(2) 0.009(2) Na+
O(1) 0.044(4) 0.043(5) 0.037(4) -0.011(4) -0.002(4) -0.022(4) O
O(2) 0.087(7) 0.056(6) 0.074(7) -0.027(5) -0.013(6) -0.016(6) O
O(3) 0.038(4) 0.051(5) 0.028(3) -0.002(4) 0.004(3) 0.006(4) O
O(4) 0.035(4) 0.080(7) 0.041(5) -0.005(4) 0.014(4) -0.013(5) O
O(5) 0.032(4) 0.040(5) 0.029(4) -0.004(4) -0.007(3) 0.008(3) O
O(6) 0.047(4) 0.044(4) 0.043(4) 0.006(4) -0.001(4) 0.022(4) O
O(7) 0.025(3) 0.041(5) 0.029(4) -0.004(3) -0.001(3) 0.001(3) O
O(8) 0.039(4) 0.057(5) 0.044(5) -0.012(3) 0.021(4) -0.004(4) O
OW(1) 0.060(5) 0.061(6) 0.097(8) 0.014(4) -0.026(7) -0.010(6) O
OW(2) 0.071(6) 0.074(6) 0.103(9) -0.008(5) 0.006(7) -0.036(7) O
OW(3) 0.072(6) 0.092(7) 0.112(9) 0.004(5) 0.016(8) 0.048(9) O
N(1) 0.027(4) 0.025(4) 0.025(4) 0.003(3) 0.005(4) 0.001(4) N
N(2) 0.025(4) 0.020(4) 0.021(4) -0.006(3) 0.001(4) 0.003(3) N
C(1) 0.040(6) 0.050(8) 0.042(7) -0.007(6) -0.001(5) -0.019(6) C
C(2) 0.046(7) 0.026(6) 0.045(6) -0.010(5) 0.001(6) -0.003(5) C
C(3) 0.035(6) 0.045(7) 0.024(5) -0.006(5) -0.001(5) -0.011(5) C
C(4) 0.030(5) 0.038(6) 0.033(7) 0.007(4) 0.009(4) 0.007(5) C
C(5) 0.033(5) 0.035(6) 0.044(7) 0.006(5) 0.016(5) 0.014(5) C
C(6) 0.030(5) 0.035(6) 0.026(5) -0.008(4) -0.003(5) 0.011(5) C
C(7) 0.029(5) 0.035(6) 0.026(5) 0.000(4) 0.001(5) 0.009(5) C
C(8) 0.029(5) 0.023(5) 0.033(5) -0.001(4) 0.006(5) -0.003(5) C
C(9) 0.026(5) 0.027(5) 0.028(5) -0.003(4) -0.012(4) 0.000(4) C
C(10) 0.038(6) 0.037(6) 0.025(5) -0.007(5) -0.005(5) 0.000(5) C

loop_
_atom_site_label
_atom_site_fract_x
_atom_site_fract_y
_atom_site_fract_z
_atom_site_U_iso_or_equiv
_atom_site_thermal_displace_type
_atom_site_type_symbol
Ga .15530(9) .16820(4) .0038(2) .0250(2) Uij Ga
Na .2932(4) .3928(2) -0.2926(8) .0460(10) Uij Na
O(1) .0978(7) .1057(3) -0.1600(10) .042(2) Uij O
O(2) .0591(9) .0152(4) -0.139(2) .072(3) Uij O
O(3) .3218(7) .1761(3) -0.1515(10) .039(2) Uij O
O(4) .5071(7) .1325(4) -0.2330(10) .052(3) Uij O
O(5) .0974(7) .2368(3) -0.1180(10) .033(2) Uij O
O(6) .1610(7) .3260(3) -0.1410(10) .045(2) Uij O
O(7) .0011(6) .1558(3) .1785(10) .031(2) Uij O
O(8) -.0979(7) .1846(3) .4560(10) .047(2) Uij O
OW(1) .1186(8) .4307(3) -0.471(2) .072(3) Uij O
OW(2) .2376(9) .4378(4) .034(2) .083(4) Uij O
OW(3) .4251(9) .4608(4) -0.476(2) .092(4) Uij O
N(1) .2631(7) .1048(3) .1540(10) .026(2) Uij N
N(2) .2162(7) .2206(3) .2360(10) .022(2) Uij N
C(1) .1080(10) .0583(6) -.069(2) .044(4) Uij C
C(2) .1750(10) .0555(4) .135(2) .039(3) Uij C
C(3) .4070(10) .1369(5) -0.127(2) .035(3) Uij C
C(4) .3909(9) .0961(5) .047(2) .034(3) Uij C
C(5) .1650(10) .2799(4) -.055(2) .037(3) Uij C
C(6) .2580(9) .2730(4) .1270(10) .030(3) Uij C
C(7) -.0092(9) .1873(4) .336(2) .030(3) Uij C
C(8) .1014(9) .2321(4) .368(2) .028(3) Uij C
C(9) .3221(9) .1902(4) .349(2) .027(3) Uij C
C(10) .2840(10) .1270(4) .366(2) .034(3) Uij C

loop_
_atom_type_symbol
_atom_type_description
_atom_type_scat_dispersion_real
_atom_type_scat_dispersion_imag
_atom_type_scat_source
C carbon .003 .002 International_Tables_Vol_C_Table_4.2.6.8.
N nitrogen .006 .003 International_Tables_Vol_C_Table_4.2.6.8.
O oxygen .011 .006 International_Tables_Vol_C_Table_4.2.6.8.
Ga gallium .231 1.608 International_Tables_Vol_C_Table_4.2.6.8.
Na sodium .036 .025 International_Tables_Vol_C_Table_4.2.6.8.

loop_
_geom_angle_atom_site_label_1
_geom_angle_atom_site_label_2
_geom_angle_atom_site_label_3
_geom_angle_site_symmetry_1
_geom_angle_site_symmetry_3
_geom_angle
_geom_angle_publ_flag
O(1) Ga O(3) . . 92.4(3) yes
O(1) Ga O(5) . . 109.2(3) yes
O(1) Ga O(7) . . 88.4(3) yes
O(1) Ga N(1) . . 82.5(3) yes
O(1) Ga N(2) . . 165.8(3) yes
O(3) Ga O(5) . . 87.9(3) yes
O(3) Ga O(7) . . 174.0(3) yes
O(3) Ga N(1) . . 82.4(3) yes
O(3) Ga N(2) . . 94.1(3) yes
O(5) Ga O(7) . . 97.5(3) yes
O(5) Ga N(1) . . 165.2(3) yes
O(5) Ga N(2) . . 83.7(3) yes
O(7) Ga N(1) . . 91.8(3) yes
O(7) Ga N(2) . . 83.9(3) yes
N(1) Ga N(2) . . 85.8(3) yes
O(6) Na O(7) . 3 92.5(3) yes
O(6) Na O(8) . 3 86.3(3) yes
O(6) Na OW(1) . . 92.4(3) yes
O(6) Na OW(2) . . 77.7(3) yes
O(6) Na OW(3) . . 175.7(4) yes
O(7) Na O(8) 3 3 53.0(2) yes
O(7) Na OW(1) 3 . 166.7(4) yes
O(7) Na OW(2) 3 . 97.4(3) yes
O(7) Na OW(3) 3 . 89.5(3) yes
O(8) Na OW(1) 3 . 115.1(4) yes
O(8) Na OW(2) 3 . 145.9(3) yes
O(8) Na OW(3) 3 . 91.9(3) yes
OW(1) Na OW(2) . . 95.7(4) yes
OW(1) Na OW(3) . . 84.8(4) yes
OW(2) Na OW(3) . . 105.8(4) yes

loop_
_geom_bond_atom_site_label_1
_geom_bond_atom_site_label_2
_geom_bond_site_symmetry_2
_geom_bond_distance
_geom_bond_publ_flag
Ga O(1) . 1.933(7) yes
Ga O(3) . 1.992(7) yes
Ga O(5) . 1.917(7) yes
Ga O(7) . 1.973(6) yes
Ga N(1) . 2.115(8) yes
Ga N(2) . 2.077(7) yes
Na O(6) . 2.313(8) yes
Na O(7) 3 2.529(8) yes
Na O(8) 3 2.409(8) yes
Na OW(1) . 2.317(9) yes
Na OW(2) . 2.480(10) yes
Na OW(3) . 2.430(10) yes

loop_
_geom_contact_atom_site_label_1
_geom_contact_atom_site_label_2
_geom_contact_distance
_geom_contact_site_symmetry_2
_geom_contact_publ_flag
O(2) OW(1) 2.800(10) 4_544 yes
O(4) OW(1) 2.720(10) 3_554 yes
